data_2222052
loop_
_publ_author_name
'Bazgir, Ayoob'

_publ_section_title
;
 Ethyl 2-methyl-4-phenylquinoline-3-carboxylate
;
_journal_coeditor_code HK2681
_journal_issue 6
_journal_name_full 'Acta Crystallographica Section E'
_journal_page_first o1382
_journal_paper_doi 10.1107/S1600536809018625
_journal_volume 65
_journal_year 2009
_chemical_formula_iupac 'C19 H17 N1 O2'
_chemical_formula_moiety 'C19 H17 N1 O2'
_chemical_formula_sum 'C19 H17 N O2'
_chemical_formula_weight 291.34
_chemical_name_systematic
;
Ethyl 2-methyl-4-phenylquinoline-3-carboxylate
;
_space_group_IT_number 2
_symmetry_cell_setting triclinic
_symmetry_space_group_name_Hall '-P 1'
_symmetry_space_group_name_H-M 'P -1'
_audit_creation_method 'WinGX routine CIF_UPDATE'
_cell_angle_alpha 69.765(8)
_cell_angle_beta 66.733(8)
_cell_angle_gamma 70.605(8)
_cell_formula_units_Z 2
_cell_length_a 9.0282(10)
_cell_length_b 9.3620(10)
_cell_length_c 10.7258(10)
_cell_measurement_reflns_used 1548
_cell_measurement_temperature 120(2)
_cell_measurement_theta_max 29.22
_cell_measurement_theta_min 2.38
_cell_volume 761.08(15)
_computing_cell_refinement 'SAINT (Bruker, 1998)'
_computing_data_collection 'SMART (Bruker, 1998)'
_computing_data_reduction 'SAINT (Bruker, 1998)'
_computing_molecular_graphics 'ORTEP-3 for Windows (Farrugia, 1997) and PLATON (Spek, 2009)'
_computing_publication_material 'WinGX (Farrugia, 1999) and PLATON (Spek, 2009)'
_computing_structure_refinement 'SHELXTL (Sheldrick, 2008)'
_computing_structure_solution 'SHELXTL (Sheldrick, 2008)'
_diffrn_measured_fraction_theta_full 0.987
_diffrn_measured_fraction_theta_max 0.987
_diffrn_measurement_device_type 'Bruker SMART CCD area-detector'
_diffrn_measurement_method '\f and \w'
_diffrn_radiation_type MoK\a
_diffrn_radiation_wavelength 0.71073
_diffrn_reflns_av_R_equivalents 0.0438
_diffrn_reflns_limit_h_max 12
_diffrn_reflns_limit_h_min -12
_diffrn_reflns_limit_k_max 12
_diffrn_reflns_limit_k_min -12
_diffrn_reflns_limit_l_max 14
_diffrn_reflns_limit_l_min -13
_diffrn_reflns_number 8164
_diffrn_reflns_theta_full 29.22
_diffrn_reflns_theta_max 29.22
_diffrn_reflns_theta_min 2.38
_diffrn_standards_number 0
_exptl_absorpt_coefficient_mu 0.082
_exptl_absorpt_correction_type none
_exptl_crystal_colour colourless
_exptl_crystal_density_diffrn 1.271
_exptl_crystal_density_method 'not measured'
_exptl_crystal_description block
_exptl_crystal_F_000 308
_exptl_crystal_size_max 0.35
_exptl_crystal_size_mid 0.32
_exptl_crystal_size_min 0.25
_refine_diff_density_max 0.329
_refine_diff_density_min -0.346
_refine_ls_extinction_method none
_refine_ls_goodness_of_fit_ref 1.085
_refine_ls_hydrogen_treatment constr
_refine_ls_matrix_type full
_refine_ls_number_parameters 199
_refine_ls_number_reflns 3995
_refine_ls_number_restraints 0
_refine_ls_restrained_S_all 1.085
_refine_ls_R_factor_gt 0.0649
_refine_ls_shift/su_max 0.01
_refine_ls_structure_factor_coef Fsqd
_refine_ls_weighting_details 'calc w = 1/[\s^2^(Fo^2^)+(0.0955P)^2^+0.1587P] where P=(Fo^2^+2Fc^2^)/3'
_refine_ls_weighting_scheme calc
_refine_ls_wR_factor_ref 0.1936
_reflns_number_gt 3410
_reflns_number_total 3995
_reflns_threshold_expression I>2\s(I)
_cod_data_source_file hk2681.cif
_cod_data_source_block I
_cod_original_formula_sum 'C19 H17 N1 O2'
_cod_database_code 2222052
_cod_database_fobs_code 2222052

loop_
_symmetry_equiv_pos_site_id
_symmetry_equiv_pos_as_xyz
1 x,y,z
2 -x,-y,-z

loop_
_atom_site_type_symbol
_atom_site_label
_atom_site_fract_x
_atom_site_fract_y
_atom_site_fract_z
_atom_site_U_iso_or_equiv
_atom_site_adp_type
_atom_site_calc_flag
_atom_site_refinement_flags
_atom_site_occupancy
_atom_site_disorder_assembly
_atom_site_disorder_group
O O1 0.6903(3) -0.70878(17) 0.11893(14) 0.0879(5) Uani d . 1 . .
O O2 0.6965(2) -0.95151(14) 0.24871(13) 0.0696(4) Uani d . 1 . .
N N1 0.44256(15) -0.71135(15) 0.57975(13) 0.0470(3) Uani d . 1 . .
C C1 0.56342(18) -0.68228(16) 0.60840(15) 0.0438(3) Uani d . 1 . .
C C2 0.5192(2) -0.6418(2) 0.73600(17) 0.0551(4) Uani d . 1 . .
H H2 0.4104 -0.6328 0.7953 0.066 Uiso calc R 1 . .
C C3 0.6347(3) -0.6159(2) 0.77284(19) 0.0622(5) Uani d . 1 . .
H H3 0.6046 -0.5907 0.8575 0.075 Uiso calc R 1 . .
C C4 0.7988(2) -0.6273(2) 0.6834(2) 0.0615(4) Uani d . 1 . .
H H4 0.8767 -0.6096 0.7094 0.074 Uiso calc R 1 . .
C C5 0.8456(2) -0.66413(19) 0.55808(18) 0.0523(4) Uani d . 1 . .
H H5 0.9545 -0.6702 0.4994 0.063 Uiso calc R 1 . .
C C6 0.72854(17) -0.69295(15) 0.51769(15) 0.0420(3) Uani d . 1 . .
C C7 0.76870(17) -0.73393(15) 0.38991(14) 0.0402(3) Uani d . 1 . .
C C8 0.94211(17) -0.75008(16) 0.29187(15) 0.0423(3) Uani d . 1 . .
C C9 1.0023(2) -0.61966(19) 0.20110(18) 0.0546(4) Uani d . 1 . .
H H9 0.9326 -0.5206 0.1985 0.066 Uiso calc R 1 . .
C C10 1.1658(2) -0.6361(2) 0.11427(19) 0.0619(4) Uani d . 1 . .
H H10 1.2049 -0.5483 0.0535 0.074 Uiso calc R 1 . .
C C11 1.2697(2) -0.7819(2) 0.11829(18) 0.0612(5) Uani d . 1 . .
H H11 1.3796 -0.7925 0.0614 0.073 Uiso calc R 1 . .
C C12 1.2116(2) -0.9125(2) 0.20633(19) 0.0622(4) Uani d . 1 . .
H H12 1.2818 -1.0112 0.2081 0.075 Uiso calc R 1 . .
C C13 1.0480(2) -0.89658(18) 0.29248(17) 0.0526(4) Uani d . 1 . .
H H13 1.009 -0.9851 0.3512 0.063 Uiso calc R 1 . .
C C14 0.64476(17) -0.76184(16) 0.36344(14) 0.0410(3) Uani d . 1 . .
C C15 0.67936(18) -0.80112(17) 0.22859(15) 0.0451(3) Uani d . 1 . .
C C16 0.7336(3) -1.0130(2) 0.12943(19) 0.0640(5) Uani d . 1 . .
H H16A 0.7594 -0.9331 0.0428 0.077 Uiso calc R 1 . .
H H16B 0.6389 -1.0461 0.1365 0.077 Uiso calc R 1 . .
C C17 0.8780(3) -1.1482(3) 0.1307(2) 0.0694(5) Uani d . 1 . .
H H17A 0.8511 -1.2265 0.2168 0.083 Uiso calc R 1 . .
H H17B 0.9711 -1.114 0.1231 0.083 Uiso calc R 1 . .
H H17C 0.905 -1.1913 0.0532 0.083 Uiso calc R 1 . .
C C18 0.48148(18) -0.75086(17) 0.46289(15) 0.0441(3) Uani d . 1 . .
C C19 0.3470(2) -0.7867(2) 0.43737(19) 0.0577(4) Uani d . 1 . .
H H19A 0.2567 -0.6965 0.4356 0.069 Uiso calc R 1 . .
H H19B 0.3086 -0.8727 0.511 0.069 Uiso calc R 1 . .
H H19C 0.3897 -0.8138 0.3491 0.069 Uiso calc R 1 . .

loop_
_atom_site_aniso_label
_atom_site_aniso_U_11
_atom_site_aniso_U_22
_atom_site_aniso_U_33
_atom_site_aniso_U_12
_atom_site_aniso_U_13
_atom_site_aniso_U_23
O1 0.1583(17) 0.0598(8) 0.0463(7) -0.0329(9) -0.0344(9) -0.0036(6)
O2 0.1184(12) 0.0481(6) 0.0487(6) -0.0242(7) -0.0284(7) -0.0121(5)
N1 0.0443(6) 0.0499(7) 0.0454(6) -0.0124(5) -0.0135(5) -0.0091(5)
C1 0.0471(7) 0.0398(6) 0.0437(7) -0.0072(5) -0.0161(6) -0.0096(5)
C2 0.0607(9) 0.0556(9) 0.0460(8) -0.0086(7) -0.0143(7) -0.0166(6)
C3 0.0786(12) 0.0623(10) 0.0558(9) -0.0085(8) -0.0288(9) -0.0248(8)
C4 0.0684(11) 0.0631(10) 0.0709(11) -0.0092(8) -0.0375(9) -0.0251(8)
C5 0.0494(8) 0.0540(8) 0.0629(9) -0.0071(6) -0.0261(7) -0.0203(7)
C6 0.0437(7) 0.0376(6) 0.0472(7) -0.0052(5) -0.0191(6) -0.0117(5)
C7 0.0408(6) 0.0364(6) 0.0433(7) -0.0082(5) -0.0146(5) -0.0087(5)
C8 0.0411(6) 0.0440(7) 0.0442(7) -0.0097(5) -0.0151(5) -0.0119(5)
C9 0.0563(9) 0.0464(8) 0.0594(9) -0.0154(6) -0.0170(7) -0.0090(6)
C10 0.0627(10) 0.0744(11) 0.0509(9) -0.0347(9) -0.0119(7) -0.0071(8)
C11 0.0454(8) 0.0894(13) 0.0472(8) -0.0166(8) -0.0103(6) -0.0190(8)
C12 0.0497(9) 0.0676(10) 0.0589(9) 0.0023(7) -0.0163(7) -0.0192(8)
C13 0.0499(8) 0.0455(7) 0.0544(8) -0.0070(6) -0.0147(6) -0.0086(6)
C14 0.0442(7) 0.0394(6) 0.0405(6) -0.0110(5) -0.0151(5) -0.0075(5)
C15 0.0476(7) 0.0471(7) 0.0435(7) -0.0142(6) -0.0163(6) -0.0089(5)
C16 0.0854(13) 0.0621(10) 0.0558(9) -0.0166(9) -0.0259(9) -0.0238(8)
C17 0.0650(11) 0.0801(13) 0.0642(11) -0.0162(9) -0.0143(9) -0.0266(9)
C18 0.0433(7) 0.0452(7) 0.0439(7) -0.0124(5) -0.0162(5) -0.0060(5)
C19 0.0497(8) 0.0728(11) 0.0576(9) -0.0221(8) -0.0213(7) -0.0115(8)

loop_
_atom_type_symbol
_atom_type_description
_atom_type_scat_dispersion_real
_atom_type_scat_dispersion_imag
_atom_type_scat_source
C C 0.0033 0.0016 'International Tables Vol C Tables 4.2.6.8 and 6.1.1.4'
H H 0 0 'International Tables Vol C Tables 4.2.6.8 and 6.1.1.4'
N N 0.0061 0.0033 'International Tables Vol C Tables 4.2.6.8 and 6.1.1.4'
O O 0.0106 0.006 'International Tables Vol C Tables 4.2.6.8 and 6.1.1.4'

loop_
_geom_angle_atom_site_label_1
_geom_angle_atom_site_label_2
_geom_angle_atom_site_label_3
_geom_angle_site_symmetry_1
_geom_angle_site_symmetry_3
_geom_angle
_geom_angle_publ_flag
N1 C1 C6 . . 123.08(13) ?
N1 C1 C2 . . 117.62(14) ?
C6 C1 C2 . . 119.30(14) ?
C3 C2 C1 . . 120.59(16) ?
C3 C2 H2 . . 119.7 ?
C1 C2 H2 . . 119.7 ?
C2 C3 C4 . . 120.20(16) ?
C2 C3 H3 . . 119.9 ?
C4 C3 H3 . . 119.9 ?
C5 C4 C3 . . 120.81(15) ?
C5 C4 H4 . . 119.6 ?
C3 C4 H4 . . 119.6 ?
C4 C5 C6 . . 120.21(16) ?
C4 C5 H5 . . 119.9 ?
C6 C5 H5 . . 119.9 ?
C1 C6 C5 . . 118.89(13) ?
C1 C6 C7 . . 117.77(12) ?
C5 C6 C7 . . 123.35(13) ?
C14 C7 C6 . . 117.96(12) ?
C14 C7 C8 . . 122.12(12) ?
C6 C7 C8 . . 119.89(12) ?
C13 C8 C9 . . 118.59(14) ?
C13 C8 C7 . . 120.19(13) ?
C9 C8 C7 . . 121.21(13) ?
C10 C9 C8 . . 120.56(16) ?
C10 C9 H9 . . 119.7 ?
C8 C9 H9 . . 119.7 ?
C11 C10 C9 . . 120.00(16) ?
C11 C10 H10 . . 120 ?
C9 C10 H10 . . 120 ?
C10 C11 C12 . . 120.20(16) ?
C10 C11 H11 . . 119.9 ?
C12 C11 H11 . . 119.9 ?
C11 C12 C13 . . 119.94(16) ?
C11 C12 H12 . . 120 ?
C13 C12 H12 . . 120 ?
C8 C13 C12 . . 120.70(15) ?
C8 C13 H13 . . 119.7 ?
C12 C13 H13 . . 119.7 ?
C7 C14 C18 . . 120.33(13) ?
C7 C14 C15 . . 120.08(12) ?
C18 C14 C15 . . 119.58(12) ?
O1 C15 O2 . . 124.63(15) ?
O1 C15 C14 . . 124.46(14) ?
O2 C15 C14 . . 110.91(12) ?
O2 C16 C17 . . 107.69(15) ?
O2 C16 H16A . . 110.2 ?
C17 C16 H16A . . 110.2 ?
O2 C16 H16B . . 110.2 ?
C17 C16 H16B . . 110.2 ?
H16A C16 H16B . . 108.5 ?
C16 C17 H17A . . 109.5 ?
C16 C17 H17B . . 109.5 ?
H17A C17 H17B . . 109.5 ?
C16 C17 H17C . . 109.5 ?
H17A C17 H17C . . 109.5 ?
H17B C17 H17C . . 109.5 ?
N1 C18 C14 . . 122.27(13) ?
N1 C18 C19 . . 117.00(14) ?
C14 C18 C19 . . 120.73(13) ?
C18 C19 H19A . . 109.5 ?
C18 C19 H19B . . 109.5 ?
H19A C19 H19B . . 109.5 ?
C18 C19 H19C . . 109.5 ?
H19A C19 H19C . . 109.5 ?
H19B C19 H19C . . 109.5 ?
C18 N1 C1 . . 118.58(13) ?
C15 O2 C16 . . 119.11(13) ?

loop_
_geom_bond_atom_site_label_1
_geom_bond_atom_site_label_2
_geom_bond_site_symmetry_2
_geom_bond_distance
_geom_bond_publ_flag
C1 N1 . 1.3708(19) ?
C1 C6 . 1.415(2) ?
C1 C2 . 1.415(2) ?
C2 C3 . 1.365(3) ?
C2 H2 . 0.93 ?
C3 C4 . 1.403(3) ?
C3 H3 . 0.93 ?
C4 C5 . 1.371(2) ?
C4 H4 . 0.93 ?
C5 C6 . 1.417(2) ?
C5 H5 . 0.93 ?
C6 C7 . 1.4268(19) ?
C7 C14 . 1.3775(19) ?
C7 C8 . 1.4939(19) ?
C8 C13 . 1.387(2) ?
C8 C9 . 1.391(2) ?
C9 C10 . 1.390(2) ?
C9 H9 . 0.93 ?
C10 C11 . 1.373(3) ?
C10 H10 . 0.93 ?
C11 C12 . 1.378(3) ?
C11 H11 . 0.93 ?
C12 C13 . 1.388(2) ?
C12 H12 . 0.93 ?
C13 H13 . 0.93 ?
C14 C18 . 1.433(2) ?
C14 C15 . 1.5031(19) ?
C15 O1 . 1.1841(19) ?
C15 O2 . 1.3132(19) ?
C16 O2 . 1.457(2) ?
C16 C17 . 1.485(3) ?
C16 H16A . 0.97 ?
C16 H16B . 0.97 ?
C17 H17A . 0.96 ?
C17 H17B . 0.96 ?
C17 H17C . 0.96 ?
C18 N1 . 1.311(2) ?
C18 C19 . 1.503(2) ?
C19 H19A . 0.96 ?
C19 H19B . 0.96 ?
C19 H19C . 0.96 ?

loop_
_geom_hbond_atom_site_label_D
_geom_hbond_atom_site_label_H
_geom_hbond_atom_site_label_A
_geom_hbond_site_symmetry_A
_geom_hbond_distance_DH
_geom_hbond_distance_HA
_geom_hbond_distance_DA
_geom_hbond_angle_DHA
_geom_hbond_publ_flag
C16 H16A O1 . 0.97 2.32 2.711(3) 103 yes
C19 H19B O2 2_636 0.96 2.52 3.374(3) 147 yes
C19 H19C O2 . 0.96 2.59 3.212(3) 122 yes
C12 H12 Cg2 2_756 0.93 2.95 3.750(3) 145 yes
C17 H17C Cg3 2_755 0.96 2.97 3.883(3) 160 yes

loop_
_geom_torsion_atom_site_label_1
_geom_torsion_atom_site_label_2
_geom_torsion_atom_site_label_3
_geom_torsion_atom_site_label_4
_geom_torsion_site_symmetry_1
_geom_torsion_site_symmetry_2
_geom_torsion_site_symmetry_3
_geom_torsion_site_symmetry_4
_geom_torsion
_geom_torsion_publ_flag
N1 C1 C2 C3 . . . . 178.06(15) ?
C6 C1 C2 C3 . . . . -1.1(2) ?
C1 C2 C3 C4 . . . . 0.8(3) ?
C2 C3 C4 C5 . . . . 0.1(3) ?
C3 C4 C5 C6 . . . . -0.6(3) ?
N1 C1 C6 C5 . . . . -178.56(13) ?
C2 C1 C6 C5 . . . . 0.6(2) ?
N1 C1 C6 C7 . . . . 0.9(2) ?
C2 C1 C6 C7 . . . . -179.97(12) ?
C4 C5 C6 C1 . . . . 0.3(2) ?
C4 C5 C6 C7 . . . . -179.12(14) ?
C1 C6 C7 C14 . . . . -0.56(19) ?
C5 C6 C7 C14 . . . . 178.85(13) ?
C1 C6 C7 C8 . . . . -178.70(12) ?
C5 C6 C7 C8 . . . . 0.7(2) ?
C14 C7 C8 C13 . . . . -79.78(18) ?
C6 C7 C8 C13 . . . . 98.29(17) ?
C14 C7 C8 C9 . . . . 101.92(17) ?
C6 C7 C8 C9 . . . . -80.01(18) ?
C13 C8 C9 C10 . . . . -0.8(2) ?
C7 C8 C9 C10 . . . . 177.53(15) ?
C8 C9 C10 C11 . . . . -0.4(3) ?
C9 C10 C11 C12 . . . . 1.2(3) ?
C10 C11 C12 C13 . . . . -0.8(3) ?
C9 C8 C13 C12 . . . . 1.3(2) ?
C7 C8 C13 C12 . . . . -177.08(15) ?
C11 C12 C13 C8 . . . . -0.5(3) ?
C6 C7 C14 C18 . . . . -0.5(2) ?
C8 C7 C14 C18 . . . . 177.58(12) ?
C6 C7 C14 C15 . . . . 178.33(11) ?
C8 C7 C14 C15 . . . . -3.6(2) ?
C7 C14 C15 O1 . . . . -76.8(2) ?
C18 C14 C15 O1 . . . . 102.0(2) ?
C7 C14 C15 O2 . . . . 102.89(16) ?
C18 C14 C15 O2 . . . . -78.24(17) ?
C7 C14 C18 N1 . . . . 1.5(2) ?
C15 C14 C18 N1 . . . . -177.41(13) ?
C7 C14 C18 C19 . . . . -177.80(14) ?
C15 C14 C18 C19 . . . . 3.3(2) ?
C14 C18 N1 C1 . . . . -1.1(2) ?
C19 C18 N1 C1 . . . . 178.13(13) ?
C6 C1 N1 C18 . . . . 0.0(2) ?
C2 C1 N1 C18 . . . . -179.18(13) ?
O1 C15 O2 C16 . . . . 0.8(3) ?
C14 C15 O2 C16 . . . . -178.93(15) ?
C17 C16 O2 C15 . . . . 129.54(19) ?

loop_
_cod_related_entry_id
_cod_related_entry_database
_cod_related_entry_code
1 ChemSpider 619889
